data_2022576
loop_
_publ_author_name
'Kunchur, Harish S.'
'Mondal, Dipanjan'
'Rao, Sowmya'
'Mague, Joel T.'
'Balakrishna, Maravanji S.'

_publ_section_title
;
 Synthesis, structural, characterization and Hirshfeld analysis of a
 bisselenide and a zinc complex of a new hemilabile
 ferrocenylbisphosphane,
 [Fe{C~5~H~4~P(C~6~H~4~CH~2~NMe~2~-<i>o</i>)~2~}~2~]
;
_journal_coeditor_code ZO3012
_journal_issue 11
_journal_name_full 'Acta Crystallographica Section C'
_journal_page_first 725
_journal_page_last 733
_journal_paper_doi 10.1107/S205322962101072X
_journal_volume 77
_journal_year 2021
_chemical_formula_iupac '[Fe Zn2 Cl4 (C23 H28 N2 P1)2], C H2 Cl2'
_chemical_formula_moiety 'C46 H56 Cl4 Fe N4 P2 Zn2, C H2 Cl2'
_chemical_formula_sum 'C47 H58 Cl6 Fe N4 P2 Zn2'
_chemical_formula_weight 1140.20
_chemical_name_systematic
;[\m-1,1'-Bis(bis{2-[(dimethylamino)methyl]phenyl}phosphanyl)ferrocene-\k^2^<i>N</i>,<i>P</i>:\k^2^<i>N</i>',<i>P</i>']bis[dichloridozinc(II)]
dichloromethane monosolvate
;
_space_group_crystal_system triclinic
_space_group_IT_number 2
_space_group_name_Hall '-P 1'
_space_group_name_H-M_alt 'P -1'
_atom_sites_solution_hydrogens geom
_atom_sites_solution_primary direct
_atom_sites_solution_secondary difmap
_audit_creation_method SHELXL-2014/7
_cell_angle_alpha 96.791(2)
_cell_angle_beta 91.486(2)
_cell_angle_gamma 116.491(2)
_cell_formula_units_Z 2
_cell_length_a 10.1150(13)
_cell_length_b 10.7515(14)
_cell_length_c 26.637(3)
_cell_measurement_reflns_used 9979
_cell_measurement_temperature 100(2)
_cell_measurement_theta_max 28.7324
_cell_measurement_theta_min 2.3191
_cell_volume 2564.4(6)
_computing_cell_refinement
;
<i>SAINT</i> (Bruker, 2016)
;
_computing_data_collection
;
<i>APEX3</i> (Bruker, 2016)
;
_computing_data_reduction
;
<i>SAINT</i> (Bruker, 2016)
;
_computing_molecular_graphics
;
<i>DIAMOND</i> (Brandenburg & Putz, 2012)
;
_computing_publication_material
;
<i>SHELXTL</i> (Bruker, 2016)
;
_computing_structure_refinement
;
<i>SHELXL2014</i> (Sheldrick, 2015<i>b</i>)
;
_computing_structure_solution
;
<i>SHELXT</i> (Sheldrick, 2015<i>a</i>)
;
_diffrn_ambient_temperature 100(2)
_diffrn_detector_area_resol_mean 8.3660
_diffrn_measured_fraction_theta_full 0.993
_diffrn_measured_fraction_theta_max 0.980
_diffrn_measurement_device_type 'Bruker SMART APEX CCD'
_diffrn_measurement_method '\f and \w scans'
_diffrn_radiation_monochromator graphite
_diffrn_radiation_type MoK\a
_diffrn_radiation_wavelength 0.71073
_diffrn_reflns_av_R_equivalents 0.0611
_diffrn_reflns_av_unetI/netI 0.0927
_diffrn_reflns_limit_h_max 13
_diffrn_reflns_limit_h_min -13
_diffrn_reflns_limit_k_max 14
_diffrn_reflns_limit_k_min -14
_diffrn_reflns_limit_l_max 35
_diffrn_reflns_limit_l_min -36
_diffrn_reflns_number 48081
_diffrn_reflns_theta_full 28.000
_diffrn_reflns_theta_max 28.738
_diffrn_reflns_theta_min 2.139
_diffrn_source 'fine-focus sealed tube'
_exptl_absorpt_coefficient_mu 1.619
_exptl_absorpt_correction_T_max 0.96
_exptl_absorpt_correction_T_min 0.76
_exptl_absorpt_correction_type multi-scan
_exptl_absorpt_process_details
;
(<i>TWINABS</i>; Sheldrick, 2009)
;
_exptl_crystal_colour orange
_exptl_crystal_density_diffrn 1.477
_exptl_crystal_density_method 'not measured'
_exptl_crystal_description plate
_exptl_crystal_F_000 1172
_exptl_crystal_size_max 0.180
_exptl_crystal_size_mid 0.140
_exptl_crystal_size_min 0.025
_refine_diff_density_max 1.039
_refine_diff_density_min -0.633
_refine_ls_extinction_method none
_refine_ls_goodness_of_fit_ref 1.032
_refine_ls_hydrogen_treatment constr
_refine_ls_matrix_type full
_refine_ls_number_parameters 571
_refine_ls_number_reflns 48081
_refine_ls_number_restraints 294
_refine_ls_restrained_S_all 1.048
_refine_ls_R_factor_all 0.0671
_refine_ls_R_factor_gt 0.0548
_refine_ls_shift/su_max 0.001
_refine_ls_shift/su_mean 0.000
_refine_ls_structure_factor_coef Fsqd
_refine_ls_weighting_details 'w=1/[\s^2^(Fo^2^)+(0.0197P)^2^+4.4933P] where P=(Fo^2^+2Fc^2^)/3'
_refine_ls_weighting_scheme calc
_refine_ls_wR_factor_gt 0.1203
_refine_ls_wR_factor_ref 0.1277
_reflns_number_gt 41125
_reflns_number_total 48081
_reflns_threshold_expression 'I > 2\s(I)'
_cod_data_source_file zo3012sup1.cif
_cod_data_source_block Compound_3
_cod_database_code 2022576
_shelx_space_group_comment
;
The symmetry employed for this shelxl refinement is uniquely defined
by the following loop, which should always be used as a source of
symmetry information in preference to the above space-group names.
They are only intended as comments.
;
_shelx_estimated_absorpt_t_min 0.759
_shelx_estimated_absorpt_t_max 0.961

loop_
_space_group_symop_operation_xyz
'x, y, z'
'-x, -y, -z'

loop_
_atom_site_type_symbol
_atom_site_label
_atom_site_fract_x
_atom_site_fract_y
_atom_site_fract_z
_atom_site_U_iso_or_equiv
_atom_site_adp_type
_atom_site_calc_flag
_atom_site_occupancy
_atom_site_disorder_assembly
_atom_site_disorder_group
Zn Zn1 0.89247(7) 0.52716(6) 0.33790(2) 0.01183(13) Uani d 1 . .
Fe Fe1 1.0000 0.5000 0.5000 0.0289(3) Uani d 1 . .
Cl Cl1 0.89074(17) 0.32452(14) 0.30938(5) 0.0232(3) Uani d 1 . .
Cl Cl2 0.67841(14) 0.51622(15) 0.36164(6) 0.0222(3) Uani d 1 . .
P P1 1.06349(15) 0.69801(13) 0.40472(5) 0.0105(3) Uani d 1 . .
N N1 0.9693(5) 0.6567(4) 0.28065(16) 0.0137(9) Uani d 1 . .
N N2 1.4674(6) 1.1336(5) 0.4311(2) 0.0374(15) Uani d 1 . .
C C1 1.0345(6) 0.6777(5) 0.4698(2) 0.0160(12) Uani d 1 . .
C C2 1.1441(8) 0.7096(6) 0.5111(2) 0.0325(16) Uani d 1 . .
H H2 1.2538 0.7515 0.5090 0.039 Uiso calc 1 . .
C C3 1.0707(10) 0.6729(7) 0.5550(3) 0.0441(19) Uani d 1 . .
H H3 1.1191 0.6831 0.5894 0.053 Uiso calc 1 . .
C C4 0.9192(10) 0.6185(7) 0.5424(3) 0.0450(19) Uani d 1 . .
H H4 0.8408 0.5829 0.5665 0.054 Uiso calc 1 . .
C C5 0.8928(7) 0.6178(6) 0.4892(2) 0.0266(14) Uani d 1 . .
H H5 0.7944 0.5851 0.4698 0.032 Uiso calc 1 . .
C C6 1.0211(5) 0.8407(5) 0.39269(19) 0.0102(10) Uani d 1 . .
C C7 0.9723(6) 0.9077(5) 0.4299(2) 0.0139(11) Uani d 1 . .
H H7 0.9680 0.8842 0.4633 0.017 Uiso calc 1 . .
C C8 0.9298(6) 1.0083(5) 0.4193(2) 0.0149(11) Uani d 1 . .
H H8 0.8978 1.0544 0.4452 0.018 Uiso calc 1 . .
C C9 0.9343(6) 1.0412(5) 0.3705(2) 0.0174(12) Uani d 1 . .
H H9 0.9064 1.1109 0.3630 0.021 Uiso calc 1 . .
C C10 0.9791(5) 0.9732(5) 0.3326(2) 0.0152(11) Uani d 1 . .
H H10 0.9791 0.9948 0.2991 0.018 Uiso calc 1 . .
C C11 1.0247(5) 0.8723(5) 0.34307(19) 0.0116(10) Uani d 1 . .
C C12 1.0772(5) 0.8049(5) 0.30110(19) 0.0128(11) Uani d 1 . .
H H12A 1.1709 0.8065 0.3137 0.015 Uiso calc 1 . .
H H12B 1.0992 0.8618 0.2730 0.015 Uiso calc 1 . .
C C13 1.0451(6) 0.6017(6) 0.2442(2) 0.0238(13) Uani d 1 . .
H H13A 0.9752 0.5071 0.2280 0.036 Uiso calc 1 . .
H H13B 1.1288 0.5980 0.2622 0.036 Uiso calc 1 . .
H H13C 1.0817 0.6636 0.2182 0.036 Uiso calc 1 . .
C C14 0.8396(6) 0.6552(6) 0.2529(2) 0.0223(13) Uani d 1 . .
H H14A 0.8727 0.7103 0.2249 0.034 Uiso calc 1 . .
H H14B 0.7912 0.6961 0.2761 0.034 Uiso calc 1 . .
H H14C 0.7693 0.5581 0.2394 0.034 Uiso calc 1 . .
C C15 1.2584(6) 0.7470(5) 0.3987(2) 0.0139(11) Uani d 1 . .
C C16 1.2831(6) 0.6377(6) 0.3736(2) 0.0167(12) Uani d 1 . .
H H16 1.2005 0.5504 0.3610 0.020 Uiso calc 1 . .
C C17 1.4233(6) 0.6540(6) 0.3667(2) 0.0241(13) Uani d 1 . .
H H17 1.4373 0.5781 0.3501 0.029 Uiso calc 1 . .
C C18 1.5440(7) 0.7809(6) 0.3839(3) 0.0299(15) Uani d 1 . .
H H18 1.6415 0.7925 0.3795 0.036 Uiso calc 1 . .
C C19 1.5224(7) 0.8925(7) 0.4079(3) 0.0319(15) Uani d 1 . .
H H19 1.6058 0.9808 0.4186 0.038 Uiso calc 1 . .
C C20 1.3799(6) 0.8766(6) 0.4165(2) 0.0220(13) Uani d 1 . .
C C21 1.3671(6) 0.9990(6) 0.4464(3) 0.0272(15) Uani d 1 . .
H H21A 1.2638 0.9849 0.4414 0.033 Uiso calc 1 . .
H H21B 1.3899 1.0015 0.4830 0.033 Uiso calc 1 . .
C C22 1.4622(8) 1.2479(7) 0.4654(3) 0.048(2) Uani d 1 . .
H H22A 1.5392 1.3382 0.4583 0.072 Uiso calc 1 . .
H H22B 1.4794 1.2369 0.5006 0.072 Uiso calc 1 . .
H H22C 1.3647 1.2453 0.4603 0.072 Uiso calc 1 . .
C C23 1.4264(9) 1.1407(8) 0.3790(3) 0.060(2) Uani d 1 . .
H H23A 1.4154 1.0564 0.3569 0.089 Uiso calc 1 . .
H H23B 1.5040 1.2242 0.3677 0.089 Uiso calc 1 . .
H H23C 1.3323 1.1462 0.3774 0.089 Uiso calc 1 . .
Zn Zn2 0.22774(7) 0.14799(6) 0.15950(2) 0.01370(14) Uani d 1 . .
Fe Fe2 0.0000 0.0000 0.0000 0.0259(3) Uani d 1 . .
Cl Cl3 0.42342(15) 0.12336(15) 0.13325(6) 0.0275(3) Uani d 1 . .
Cl Cl4 0.04783(15) -0.03463(14) 0.18613(5) 0.0232(3) Uani d 1 . .
P P2 0.18477(14) 0.26880(14) 0.09560(5) 0.0119(3) Uani d 1 . .
N N3 0.3048(5) 0.3205(5) 0.21884(17) 0.0177(10) Uani d 1 . .
N N4 0.1988(5) 0.6836(5) 0.0650(2) 0.0267(12) Uani d 1 . .
C C24 0.1611(6) 0.1958(5) 0.0298(2) 0.0178(12) Uani d 1 . .
C C25 0.2274(6) 0.1119(6) 0.0088(2) 0.0271(15) Uani d 1 . .
H H25 0.2974 0.0869 0.0273 0.032 Uiso calc 1 . .
C C26 0.1774(8) 0.0717(7) -0.0438(3) 0.0440(19) Uani d 1 . .
H H26 0.2050 0.0115 -0.0685 0.053 Uiso calc 1 . .
C C27 0.0806(8) 0.1272(7) -0.0549(2) 0.0427(19) Uani d 1 . .
H H27 0.0282 0.1140 -0.0889 0.051 Uiso calc 1 . .
C C28 0.0685(6) 0.2047(6) -0.0102(2) 0.0281(15) Uani d 1 . .
H H28 0.0081 0.2573 -0.0070 0.034 Uiso calc 1 . .
C C29 0.3671(5) 0.4205(5) 0.1068(2) 0.0117(11) Uani d 1 . .
C C30 0.4642(6) 0.4584(5) 0.0689(2) 0.0157(11) Uani d 1 . .
H H30 0.4343 0.4057 0.0359 0.019 Uiso calc 1 . .
C C31 0.6045(6) 0.5728(5) 0.0788(2) 0.0166(12) Uani d 1 . .
H H31 0.6697 0.5985 0.0527 0.020 Uiso calc 1 . .
C C32 0.6478(6) 0.6486(5) 0.1273(2) 0.0172(12) Uani d 1 . .
H H32 0.7417 0.7290 0.1341 0.021 Uiso calc 1 . .
C C33 0.5554(6) 0.6080(5) 0.1657(2) 0.0167(12) Uani d 1 . .
H H33 0.5875 0.6593 0.1989 0.020 Uiso calc 1 . .
C C34 0.4156(6) 0.4927(5) 0.1566(2) 0.0134(11) Uani d 1 . .
C C35 0.3193(6) 0.4513(5) 0.2002(2) 0.0176(12) Uani d 1 . .
H H35A 0.3610 0.5295 0.2287 0.021 Uiso calc 1 . .
H H35B 0.2190 0.4382 0.1892 0.021 Uiso calc 1 . .
C C36 0.4495(6) 0.3435(6) 0.2416(2) 0.0262(14) Uani d 1 . .
H H36A 0.5207 0.3654 0.2158 0.039 Uiso calc 1 . .
H H36B 0.4388 0.2584 0.2547 0.039 Uiso calc 1 . .
H H36C 0.4851 0.4220 0.2695 0.039 Uiso calc 1 . .
C C37 0.1993(7) 0.2899(6) 0.2581(2) 0.0295(15) Uani d 1 . .
H H37A 0.1021 0.2725 0.2431 0.044 Uiso calc 1 . .
H H37B 0.2352 0.3702 0.2853 0.044 Uiso calc 1 . .
H H37C 0.1904 0.2065 0.2722 0.044 Uiso calc 1 . .
C C38 0.0444(5) 0.3304(5) 0.1042(2) 0.0143(11) Uani d 1 . .
C C39 0.0405(6) 0.4452(6) 0.0849(2) 0.0181(12) Uani d 1 . .
C C40 -0.0773(6) 0.4753(6) 0.0956(2) 0.0237(13) Uani d 1 . .
H H40 -0.0801 0.5539 0.0836 0.028 Uiso calc 1 . .
C C41 -0.1899(6) 0.3939(6) 0.1231(2) 0.0246(14) Uani d 1 . .
H H41 -0.2701 0.4155 0.1290 0.030 Uiso calc 1 . .
C C42 -0.1863(6) 0.2805(6) 0.1421(2) 0.0218(13) Uani d 1 . .
H H42 -0.2635 0.2243 0.1610 0.026 Uiso calc 1 . .
C C43 -0.0685(6) 0.2506(6) 0.1330(2) 0.0175(12) Uani d 1 . .
H H43 -0.0644 0.1745 0.1467 0.021 Uiso calc 1 . .
C C44 0.1542(6) 0.5341(6) 0.0512(2) 0.0210(13) Uani d 1 . .
H H44A 0.2428 0.5177 0.0541 0.025 Uiso calc 1 . .
H H44B 0.1117 0.5044 0.0154 0.025 Uiso calc 1 . .
C C45 0.2798(7) 0.7350(6) 0.1152(3) 0.0389(17) Uani d 1 . .
H H45A 0.3749 0.7316 0.1140 0.058 Uiso calc 1 . .
H H45B 0.2213 0.6758 0.1396 0.058 Uiso calc 1 . .
H H45C 0.2976 0.8321 0.1257 0.058 Uiso calc 1 . .
C C46 0.2947(7) 0.7627(7) 0.0278(3) 0.0383(18) Uani d 1 . .
H H46A 0.2391 0.7335 -0.0057 0.057 Uiso calc 1 . .
H H46B 0.3810 0.7439 0.0261 0.057 Uiso calc 1 . .
H H46C 0.3281 0.8634 0.0381 0.057 Uiso calc 1 . .
Cl Cl5 -0.26632(17) -0.01531(16) 0.21729(7) 0.0332(4) Uani d 1 . .
Cl Cl6 -0.5516(2) -0.1373(2) 0.25951(9) 0.0626(6) Uani d 1 . .
C C47 -0.4170(7) 0.0106(7) 0.2389(3) 0.0373(17) Uani d 1 . .
H H47A -0.3800 0.0899 0.2671 0.045 Uiso calc 1 . .
H H47B -0.4621 0.0364 0.2110 0.045 Uiso calc 1 . .

loop_
_atom_site_aniso_label
_atom_site_aniso_U_11
_atom_site_aniso_U_22
_atom_site_aniso_U_33
_atom_site_aniso_U_12
_atom_site_aniso_U_13
_atom_site_aniso_U_23
Zn1 0.0125(3) 0.0101(3) 0.0123(3) 0.0046(2) 0.0005(3) 0.0018(2)
Fe1 0.0727(10) 0.0166(6) 0.0095(6) 0.0304(7) 0.0066(6) 0.0044(5)
Cl1 0.0387(9) 0.0133(7) 0.0187(7) 0.0132(6) 0.0038(6) 0.0001(5)
Cl2 0.0119(7) 0.0309(8) 0.0252(8) 0.0097(6) 0.0037(6) 0.0090(6)
P1 0.0133(7) 0.0093(6) 0.0103(7) 0.0063(5) -0.0006(5) 0.0015(5)
N1 0.016(2) 0.013(2) 0.009(2) 0.0042(19) 0.0014(18) 0.0015(18)
N2 0.030(3) 0.014(3) 0.057(4) 0.003(2) -0.017(3) -0.003(3)
C1 0.028(3) 0.009(2) 0.014(3) 0.013(2) -0.001(2) 0.000(2)
C2 0.060(4) 0.020(3) 0.023(3) 0.026(3) -0.013(3) -0.003(2)
C3 0.102(5) 0.023(3) 0.017(3) 0.038(4) -0.002(3) 0.000(3)
C4 0.100(5) 0.023(3) 0.030(3) 0.040(4) 0.033(4) 0.013(3)
C5 0.051(4) 0.017(3) 0.027(3) 0.025(3) 0.020(3) 0.013(2)
C6 0.010(2) 0.008(2) 0.012(2) 0.0039(19) 0.002(2) 0.0021(19)
C7 0.016(3) 0.013(3) 0.011(2) 0.006(2) -0.002(2) 0.000(2)
C8 0.016(3) 0.011(2) 0.019(3) 0.008(2) 0.000(2) 0.000(2)
C9 0.020(3) 0.010(2) 0.023(3) 0.008(2) -0.005(2) 0.002(2)
C10 0.016(3) 0.014(2) 0.014(3) 0.005(2) -0.002(2) 0.006(2)
C11 0.009(2) 0.010(2) 0.013(2) 0.0013(19) -0.001(2) 0.003(2)
C12 0.011(2) 0.014(2) 0.014(3) 0.005(2) 0.001(2) 0.006(2)
C13 0.027(3) 0.024(3) 0.017(3) 0.009(3) 0.006(3) 0.001(2)
C14 0.019(3) 0.021(3) 0.021(3) 0.004(2) -0.007(2) 0.008(2)
C15 0.014(3) 0.010(2) 0.017(3) 0.007(2) -0.004(2) -0.001(2)
C16 0.014(3) 0.017(3) 0.019(3) 0.007(2) -0.005(2) 0.001(2)
C17 0.020(3) 0.026(3) 0.032(3) 0.016(2) 0.000(2) 0.000(3)
C18 0.014(3) 0.033(3) 0.046(4) 0.013(3) 0.003(3) 0.007(3)
C19 0.016(3) 0.024(3) 0.051(4) 0.007(2) -0.007(3) 0.002(3)
C20 0.016(3) 0.015(3) 0.034(3) 0.008(2) -0.008(2) 0.000(2)
C21 0.020(3) 0.016(3) 0.043(4) 0.009(2) -0.014(3) -0.005(3)
C22 0.052(5) 0.018(3) 0.066(5) 0.013(3) -0.023(4) -0.006(3)
C23 0.073(6) 0.029(4) 0.067(6) 0.015(4) -0.018(5) 0.007(4)
Zn2 0.0120(3) 0.0121(3) 0.0153(3) 0.0036(3) 0.0005(3) 0.0037(3)
Fe2 0.0258(7) 0.0164(6) 0.0114(6) -0.0111(5) 0.0045(5) -0.0018(5)
Cl3 0.0166(7) 0.0249(8) 0.0427(10) 0.0122(6) 0.0021(7) -0.0002(7)
Cl4 0.0250(8) 0.0183(7) 0.0164(7) -0.0003(6) 0.0012(6) 0.0076(6)
P2 0.0094(7) 0.0097(6) 0.0128(7) 0.0011(5) -0.0004(5) 0.0016(5)
N3 0.015(2) 0.017(2) 0.013(2) 0.000(2) 0.0019(19) 0.0001(19)
N4 0.024(3) 0.019(3) 0.035(3) 0.006(2) 0.000(2) 0.012(2)
C24 0.014(3) 0.014(3) 0.014(3) -0.004(2) 0.002(2) 0.003(2)
C25 0.018(3) 0.017(3) 0.030(3) -0.006(2) 0.012(2) -0.004(3)
C26 0.041(4) 0.027(3) 0.029(3) -0.014(3) 0.024(3) -0.009(3)
C27 0.038(4) 0.033(3) 0.014(3) -0.023(3) 0.002(3) 0.005(3)
C28 0.025(3) 0.024(3) 0.016(3) -0.007(2) -0.004(2) 0.007(2)
C29 0.011(2) 0.008(2) 0.016(3) 0.004(2) -0.002(2) 0.003(2)
C30 0.017(3) 0.015(3) 0.014(3) 0.007(2) -0.004(2) 0.003(2)
C31 0.012(3) 0.018(3) 0.017(3) 0.002(2) 0.003(2) 0.009(2)
C32 0.013(3) 0.014(3) 0.020(3) 0.001(2) -0.001(2) 0.007(2)
C33 0.016(3) 0.013(2) 0.016(3) 0.003(2) -0.002(2) 0.002(2)
C34 0.014(3) 0.010(2) 0.015(3) 0.005(2) -0.001(2) 0.001(2)
C35 0.015(3) 0.017(3) 0.018(3) 0.005(2) 0.002(2) -0.001(2)
C36 0.029(3) 0.022(3) 0.023(3) 0.007(3) -0.004(3) 0.009(3)
C37 0.032(4) 0.026(3) 0.016(3) 0.001(3) 0.007(3) 0.000(3)
C38 0.011(2) 0.013(2) 0.017(3) 0.004(2) -0.001(2) 0.002(2)
C39 0.013(3) 0.018(3) 0.022(3) 0.006(2) -0.001(2) 0.003(2)
C40 0.024(3) 0.024(3) 0.028(3) 0.014(2) -0.001(2) 0.008(3)
C41 0.018(3) 0.028(3) 0.033(3) 0.015(2) 0.002(2) 0.002(3)
C42 0.015(3) 0.024(3) 0.027(3) 0.009(2) 0.003(2) 0.003(2)
C43 0.019(3) 0.016(3) 0.018(3) 0.008(2) -0.003(2) 0.001(2)
C44 0.018(3) 0.023(3) 0.024(3) 0.008(2) 0.000(2) 0.010(2)
C45 0.046(4) 0.021(3) 0.040(4) 0.007(3) 0.001(3) 0.007(3)
C46 0.037(4) 0.026(3) 0.044(4) 0.003(3) -0.004(3) 0.022(3)
Cl5 0.0269(9) 0.0240(8) 0.0455(10) 0.0082(7) 0.0086(8) 0.0055(7)
Cl6 0.0536(13) 0.0430(12) 0.0818(17) 0.0104(10) 0.0416(12) 0.0143(11)
C47 0.031(4) 0.033(3) 0.050(4) 0.016(3) 0.008(3) 0.007(3)

loop_
_atom_type_symbol
_atom_type_description
_atom_type_scat_dispersion_real
_atom_type_scat_dispersion_imag
_atom_type_scat_source
C C 0.0033 0.0016 'International Tables Vol C Tables 4.2.6.8 and 6.1.1.4'
H H 0.0000 0.0000 'International Tables Vol C Tables 4.2.6.8 and 6.1.1.4'
N N 0.0061 0.0033 'International Tables Vol C Tables 4.2.6.8 and 6.1.1.4'
P P 0.1023 0.0942 'International Tables Vol C Tables 4.2.6.8 and 6.1.1.4'
Cl Cl 0.1484 0.1585 'International Tables Vol C Tables 4.2.6.8 and 6.1.1.4'
Fe Fe 0.3463 0.8444 'International Tables Vol C Tables 4.2.6.8 and 6.1.1.4'
Zn Zn 0.2839 1.4301 'International Tables Vol C Tables 4.2.6.8 and 6.1.1.4'

loop_
_geom_angle_atom_site_label_1
_geom_angle_atom_site_label_2
_geom_angle_atom_site_label_3
_geom_angle_site_symmetry_1
_geom_angle_site_symmetry_3
_geom_angle
_geom_angle_publ_flag
N1 Zn1 Cl1 . . 107.09(12) ?
N1 Zn1 Cl2 . . 110.51(12) ?
Cl1 Zn1 Cl2 . . 116.26(6) ?
N1 Zn1 P1 . . 95.11(12) ?
Cl1 Zn1 P1 . . 124.77(6) ?
Cl2 Zn1 P1 . . 100.91(5) ?
C5 Fe1 C5 . 2_766 180.0 ?
C5 Fe1 C2 . . 68.8(3) ?
C5 Fe1 C2 2_766 . 111.2(3) ?
C5 Fe1 C2 . 2_766 111.2(3) ?
C5 Fe1 C2 2_766 2_766 68.8(3) ?
C2 Fe1 C2 . 2_766 180.0 ?
C5 Fe1 C1 . . 40.8(2) ?
C5 Fe1 C1 2_766 . 139.2(2) ?
C2 Fe1 C1 . . 41.1(2) ?
C2 Fe1 C1 2_766 . 138.9(2) ?
C5 Fe1 C1 . 2_766 139.2(2) ?
C5 Fe1 C1 2_766 2_766 40.8(2) ?
C2 Fe1 C1 . 2_766 138.9(2) ?
C2 Fe1 C1 2_766 2_766 41.1(2) ?
C1 Fe1 C1 . 2_766 180.0 ?
C5 Fe1 C4 . 2_766 139.0(2) ?
C5 Fe1 C4 2_766 2_766 41.0(2) ?
C2 Fe1 C4 . 2_766 112.8(3) ?
C2 Fe1 C4 2_766 2_766 67.2(3) ?
C1 Fe1 C4 . 2_766 112.1(2) ?
C1 Fe1 C4 2_766 2_766 67.9(2) ?
C5 Fe1 C4 . . 41.0(2) ?
C5 Fe1 C4 2_766 . 139.0(2) ?
C2 Fe1 C4 . . 67.2(3) ?
C2 Fe1 C4 2_766 . 112.8(3) ?
C1 Fe1 C4 . . 67.9(2) ?
C1 Fe1 C4 2_766 . 112.1(2) ?
C4 Fe1 C4 2_766 . 180.0 ?
C5 Fe1 C3 . . 68.4(3) ?
C5 Fe1 C3 2_766 . 111.6(3) ?
C2 Fe1 C3 . . 40.0(3) ?
C2 Fe1 C3 2_766 . 140.0(3) ?
C1 Fe1 C3 . . 68.1(2) ?
C1 Fe1 C3 2_766 . 111.9(2) ?
C4 Fe1 C3 2_766 . 140.5(3) ?
C4 Fe1 C3 . . 39.5(3) ?
C5 Fe1 C3 . 2_766 111.6(3) ?
C5 Fe1 C3 2_766 2_766 68.4(3) ?
C2 Fe1 C3 . 2_766 140.0(3) ?
C2 Fe1 C3 2_766 2_766 40.0(3) ?
C1 Fe1 C3 . 2_766 111.9(2) ?
C1 Fe1 C3 2_766 2_766 68.1(2) ?
C4 Fe1 C3 2_766 2_766 39.5(3) ?
C4 Fe1 C3 . 2_766 140.5(3) ?
C3 Fe1 C3 . 2_766 180.0 ?
C1 P1 C15 . . 106.3(3) ?
C1 P1 C6 . . 106.2(2) ?
C15 P1 C6 . . 110.7(2) ?
C1 P1 Zn1 . . 120.68(19) ?
C15 P1 Zn1 . . 116.00(17) ?
C6 P1 Zn1 . . 95.94(16) ?
C13 N1 C14 . . 108.4(4) ?
C13 N1 C12 . . 107.2(4) ?
C14 N1 C12 . . 109.5(4) ?
C13 N1 Zn1 . . 110.3(3) ?
C14 N1 Zn1 . . 108.4(3) ?
C12 N1 Zn1 . . 113.0(3) ?
C23 N2 C21 . . 110.9(5) ?
C23 N2 C22 . . 109.8(6) ?
C21 N2 C22 . . 109.3(6) ?
C5 C1 C2 . . 107.5(5) ?
C5 C1 P1 . . 124.6(4) ?
C2 C1 P1 . . 127.9(5) ?
C5 C1 Fe1 . . 69.2(3) ?
C2 C1 Fe1 . . 69.3(3) ?
P1 C1 Fe1 . . 124.3(3) ?
C3 C2 C1 . . 108.1(6) ?
C3 C2 Fe1 . . 70.5(4) ?
C1 C2 Fe1 . . 69.6(3) ?
C3 C2 H2 . . 125.9 ?
C1 C2 H2 . . 125.9 ?
Fe1 C2 H2 . . 125.9 ?
C4 C3 C2 . . 108.6(6) ?
C4 C3 Fe1 . . 70.0(4) ?
C2 C3 Fe1 . . 69.6(4) ?
C4 C3 H3 . . 125.7 ?
C2 C3 H3 . . 125.7 ?
Fe1 C3 H3 . . 125.7 ?
C3 C4 C5 . . 109.2(6) ?
C3 C4 Fe1 . . 70.5(4) ?
C5 C4 Fe1 . . 69.0(3) ?
C3 C4 H4 . . 125.4 ?
C5 C4 H4 . . 125.4 ?
Fe1 C4 H4 . . 125.4 ?
C1 C5 C4 . . 106.6(6) ?
C1 C5 Fe1 . . 70.0(3) ?
C4 C5 Fe1 . . 69.9(4) ?
C1 C5 H5 . . 126.7 ?
C4 C5 H5 . . 126.7 ?
Fe1 C5 H5 . . 126.7 ?
C7 C6 C11 . . 119.9(5) ?
C7 C6 P1 . . 121.7(4) ?
C11 C6 P1 . . 118.2(4) ?
C8 C7 C6 . . 121.1(5) ?
C8 C7 H7 . . 119.5 ?
C6 C7 H7 . . 119.5 ?
C9 C8 C7 . . 119.4(5) ?
C9 C8 H8 . . 120.3 ?
C7 C8 H8 . . 120.3 ?
C10 C9 C8 . . 120.3(5) ?
C10 C9 H9 . . 119.8 ?
C8 C9 H9 . . 119.8 ?
C9 C10 C11 . . 120.9(5) ?
C9 C10 H10 . . 119.6 ?
C11 C10 H10 . . 119.6 ?
C6 C11 C10 . . 118.4(5) ?
C6 C11 C12 . . 122.8(4) ?
C10 C11 C12 . . 118.9(5) ?
C11 C12 N1 . . 114.5(4) ?
C11 C12 H12A . . 108.6 ?
N1 C12 H12A . . 108.6 ?
C11 C12 H12B . . 108.6 ?
N1 C12 H12B . . 108.6 ?
H12A C12 H12B . . 107.6 ?
N1 C13 H13A . . 109.5 ?
N1 C13 H13B . . 109.5 ?
H13A C13 H13B . . 109.5 ?
N1 C13 H13C . . 109.5 ?
H13A C13 H13C . . 109.5 ?
H13B C13 H13C . . 109.5 ?
N1 C14 H14A . . 109.5 ?
N1 C14 H14B . . 109.5 ?
H14A C14 H14B . . 109.5 ?
N1 C14 H14C . . 109.5 ?
H14A C14 H14C . . 109.5 ?
H14B C14 H14C . . 109.5 ?
C20 C15 C16 . . 119.3(5) ?
C20 C15 P1 . . 127.3(4) ?
C16 C15 P1 . . 113.3(4) ?
C17 C16 C15 . . 121.6(5) ?
C17 C16 H16 . . 119.2 ?
C15 C16 H16 . . 119.2 ?
C16 C17 C18 . . 119.8(5) ?
C16 C17 H17 . . 120.1 ?
C18 C17 H17 . . 120.1 ?
C17 C18 C19 . . 119.7(6) ?
C17 C18 H18 . . 120.1 ?
C19 C18 H18 . . 120.1 ?
C18 C19 C20 . . 121.2(6) ?
C18 C19 H19 . . 119.4 ?
C20 C19 H19 . . 119.4 ?
C15 C20 C19 . . 118.2(5) ?
C15 C20 C21 . . 123.9(5) ?
C19 C20 C21 . . 117.8(5) ?
N2 C21 C20 . . 112.3(5) ?
N2 C21 H21A . . 109.1 ?
C20 C21 H21A . . 109.1 ?
N2 C21 H21B . . 109.1 ?
C20 C21 H21B . . 109.1 ?
H21A C21 H21B . . 107.9 ?
N2 C22 H22A . . 109.5 ?
N2 C22 H22B . . 109.5 ?
H22A C22 H22B . . 109.5 ?
N2 C22 H22C . . 109.5 ?
H22A C22 H22C . . 109.5 ?
H22B C22 H22C . . 109.5 ?
N2 C23 H23A . . 109.5 ?
N2 C23 H23B . . 109.5 ?
H23A C23 H23B . . 109.5 ?
N2 C23 H23C . . 109.5 ?
H23A C23 H23C . . 109.5 ?
H23B C23 H23C . . 109.5 ?
N3 Zn2 Cl4 . . 108.40(13) ?
N3 Zn2 Cl3 . . 108.01(13) ?
Cl4 Zn2 Cl3 . . 117.43(6) ?
N3 Zn2 P2 . . 95.97(13) ?
Cl4 Zn2 P2 . . 122.77(6) ?
Cl3 Zn2 P2 . . 101.62(6) ?
C28 Fe2 C28 . 2 180.0 ?
C28 Fe2 C24 . 2 138.8(2) ?
C28 Fe2 C24 2 2 41.2(2) ?
C28 Fe2 C24 . . 41.2(2) ?
C28 Fe2 C24 2 . 138.8(2) ?
C24 Fe2 C24 2 . 180.0 ?
C28 Fe2 C27 . 2 139.7(2) ?
C28 Fe2 C27 2 2 40.3(2) ?
C24 Fe2 C27 2 2 68.1(2) ?
C24 Fe2 C27 . 2 111.9(2) ?
C28 Fe2 C27 . . 40.3(2) ?
C28 Fe2 C27 2 . 139.7(2) ?
C24 Fe2 C27 2 . 111.9(2) ?
C24 Fe2 C27 . . 68.1(2) ?
C27 Fe2 C27 2 . 180.0 ?
C28 Fe2 C25 . 2 111.4(2) ?
C28 Fe2 C25 2 2 68.6(2) ?
C24 Fe2 C25 2 2 40.5(2) ?
C24 Fe2 C25 . 2 139.5(2) ?
C27 Fe2 C25 2 2 67.9(3) ?
C27 Fe2 C25 . 2 112.1(3) ?
C28 Fe2 C25 . . 68.6(2) ?
C28 Fe2 C25 2 . 111.4(2) ?
C24 Fe2 C25 2 . 139.5(2) ?
C24 Fe2 C25 . . 40.5(2) ?
C27 Fe2 C25 2 . 112.1(3) ?
C27 Fe2 C25 . . 67.9(3) ?
C25 Fe2 C25 2 . 180.0 ?
C28 Fe2 C26 . . 67.5(3) ?
C28 Fe2 C26 2 . 112.5(3) ?
C24 Fe2 C26 2 . 112.3(2) ?
C24 Fe2 C26 . . 67.7(2) ?
C27 Fe2 C26 2 . 140.3(3) ?
C27 Fe2 C26 . . 39.7(3) ?
C25 Fe2 C26 2 . 139.6(2) ?
C25 Fe2 C26 . . 40.4(2) ?
C28 Fe2 C26 . 2 112.5(3) ?
C28 Fe2 C26 2 2 67.5(3) ?
C24 Fe2 C26 2 2 67.7(2) ?
C24 Fe2 C26 . 2 112.3(2) ?
C27 Fe2 C26 2 2 39.7(3) ?
C27 Fe2 C26 . 2 140.3(3) ?
C25 Fe2 C26 2 2 40.4(2) ?
C25 Fe2 C26 . 2 139.6(2) ?
C26 Fe2 C26 . 2 180.0(3) ?
C24 P2 C29 . . 107.2(2) ?
C24 P2 C38 . . 106.2(3) ?
C29 P2 C38 . . 108.4(2) ?
C24 P2 Zn2 . . 119.65(19) ?
C29 P2 Zn2 . . 95.59(16) ?
C38 P2 Zn2 . . 118.31(18) ?
C36 N3 C37 . . 109.0(5) ?
C36 N3 C35 . . 109.8(4) ?
C37 N3 C35 . . 107.5(4) ?
C36 N3 Zn2 . . 108.9(3) ?
C37 N3 Zn2 . . 109.9(3) ?
C35 N3 Zn2 . . 111.8(3) ?
C44 N4 C45 . . 110.6(5) ?
C44 N4 C46 . . 109.9(5) ?
C45 N4 C46 . . 108.8(5) ?
C25 C24 C28 . . 107.8(5) ?
C25 C24 P2 . . 124.8(4) ?
C28 C24 P2 . . 127.3(5) ?
C25 C24 Fe2 . . 70.1(3) ?
C28 C24 Fe2 . . 69.4(3) ?
P2 C24 Fe2 . . 123.8(3) ?
C24 C25 C26 . . 107.2(6) ?
C24 C25 Fe2 . . 69.4(3) ?
C26 C25 Fe2 . . 70.1(3) ?
C24 C25 H25 . . 126.4 ?
C26 C25 H25 . . 126.4 ?
Fe2 C25 H25 . . 126.4 ?
C27 C26 C25 . . 108.8(6) ?
C27 C26 Fe2 . . 69.7(4) ?
C25 C26 Fe2 . . 69.5(3) ?
C27 C26 H26 . . 125.6 ?
C25 C26 H26 . . 125.6 ?
Fe2 C26 H26 . . 125.6 ?
C26 C27 C28 . . 108.8(6) ?
C26 C27 Fe2 . . 70.6(4) ?
C28 C27 Fe2 . . 69.6(3) ?
C26 C27 H27 . . 125.6 ?
C28 C27 H27 . . 125.6 ?
Fe2 C27 H27 . . 125.6 ?
C27 C28 C24 . . 107.3(6) ?
C27 C28 Fe2 . . 70.1(4) ?
C24 C28 Fe2 . . 69.5(3) ?
C27 C28 H28 . . 126.4 ?
C24 C28 H28 . . 126.4 ?
Fe2 C28 H28 . . 126.4 ?
C30 C29 C34 . . 119.3(5) ?
C30 C29 P2 . . 122.1(4) ?
C34 C29 P2 . . 118.3(4) ?
C29 C30 C31 . . 120.9(5) ?
C29 C30 H30 . . 119.5 ?
C31 C30 H30 . . 119.5 ?
C32 C31 C30 . . 119.2(5) ?
C32 C31 H31 . . 120.4 ?
C30 C31 H31 . . 120.4 ?
C33 C32 C31 . . 120.4(5) ?
C33 C32 H32 . . 119.8 ?
C31 C32 H32 . . 119.8 ?
C32 C33 C34 . . 121.0(5) ?
C32 C33 H33 . . 119.5 ?
C34 C33 H33 . . 119.5 ?
C33 C34 C29 . . 118.9(5) ?
C33 C34 C35 . . 119.0(5) ?
C29 C34 C35 . . 122.1(5) ?
N3 C35 C34 . . 114.7(4) ?
N3 C35 H35A . . 108.6 ?
C34 C35 H35A . . 108.6 ?
N3 C35 H35B . . 108.6 ?
C34 C35 H35B . . 108.6 ?
H35A C35 H35B . . 107.6 ?
N3 C36 H36A . . 109.5 ?
N3 C36 H36B . . 109.5 ?
H36A C36 H36B . . 109.5 ?
N3 C36 H36C . . 109.5 ?
H36A C36 H36C . . 109.5 ?
H36B C36 H36C . . 109.5 ?
N3 C37 H37A . . 109.5 ?
N3 C37 H37B . . 109.5 ?
H37A C37 H37B . . 109.5 ?
N3 C37 H37C . . 109.5 ?
H37A C37 H37C . . 109.5 ?
H37B C37 H37C . . 109.5 ?
C43 C38 C39 . . 119.7(5) ?
C43 C38 P2 . . 113.6(4) ?
C39 C38 P2 . . 126.7(4) ?
C40 C39 C38 . . 118.0(5) ?
C40 C39 C44 . . 118.4(5) ?
C38 C39 C44 . . 123.6(5) ?
C41 C40 C39 . . 121.8(5) ?
C41 C40 H40 . . 119.1 ?
C39 C40 H40 . . 119.1 ?
C40 C41 C42 . . 120.1(5) ?
C40 C41 H41 . . 119.9 ?
C42 C41 H41 . . 119.9 ?
C43 C42 C41 . . 119.1(5) ?
C43 C42 H42 . . 120.4 ?
C41 C42 H42 . . 120.4 ?
C42 C43 C38 . . 121.1(5) ?
C42 C43 H43 . . 119.4 ?
C38 C43 H43 . . 119.4 ?
N4 C44 C39 . . 112.2(5) ?
N4 C44 H44A . . 109.2 ?
C39 C44 H44A . . 109.2 ?
N4 C44 H44B . . 109.2 ?
C39 C44 H44B . . 109.2 ?
H44A C44 H44B . . 107.9 ?
N4 C45 H45A . . 109.5 ?
N4 C45 H45B . . 109.5 ?
H45A C45 H45B . . 109.5 ?
N4 C45 H45C . . 109.5 ?
H45A C45 H45C . . 109.5 ?
H45B C45 H45C . . 109.5 ?
N4 C46 H46A . . 109.5 ?
N4 C46 H46B . . 109.5 ?
H46A C46 H46B . . 109.5 ?
N4 C46 H46C . . 109.5 ?
H46A C46 H46C . . 109.5 ?
H46B C46 H46C . . 109.5 ?
Cl6 C47 Cl5 . . 112.4(3) ?
Cl6 C47 H47A . . 109.1 ?
Cl5 C47 H47A . . 109.1 ?
Cl6 C47 H47B . . 109.1 ?
Cl5 C47 H47B . . 109.1 ?
H47A C47 H47B . . 107.9 ?

loop_
_geom_bond_atom_site_label_1
_geom_bond_atom_site_label_2
_geom_bond_site_symmetry_2
_geom_bond_distance
_geom_bond_publ_flag
Zn1 N1 . 2.114(4) ?
Zn1 Cl1 . 2.2131(14) ?
Zn1 Cl2 . 2.2278(15) ?
Zn1 P1 . 2.4015(15) ?
Fe1 C5 . 2.038(5) ?
Fe1 C5 2_766 2.038(5) ?
Fe1 C2 . 2.045(6) ?
Fe1 C2 2_766 2.045(6) ?
Fe1 C1 . 2.050(5) ?
Fe1 C1 2_766 2.050(5) ?
Fe1 C4 2_766 2.050(6) ?
Fe1 C4 . 2.050(6) ?
Fe1 C3 . 2.056(6) ?
Fe1 C3 2_766 2.056(6) ?
P1 C1 . 1.789(6) ?
P1 C15 . 1.816(5) ?
P1 C6 . 1.826(5) ?
N1 C13 . 1.479(6) ?
N1 C14 . 1.482(6) ?
N1 C12 . 1.497(6) ?
N2 C23 . 1.458(9) ?
N2 C21 . 1.463(7) ?
N2 C22 . 1.465(8) ?
C1 C5 . 1.425(8) ?
C1 C2 . 1.437(8) ?
C2 C3 . 1.401(9) ?
C2 H2 . 1.0000 ?
C3 C4 . 1.389(10) ?
C3 H3 . 1.0000 ?
C4 C5 . 1.433(9) ?
C4 H4 . 1.0000 ?
C5 H5 . 1.0000 ?
C6 C7 . 1.386(7) ?
C6 C11 . 1.400(7) ?
C7 C8 . 1.385(7) ?
C7 H7 . 0.9500 ?
C8 C9 . 1.383(7) ?
C8 H8 . 0.9500 ?
C9 C10 . 1.378(7) ?
C9 H9 . 0.9500 ?
C10 C11 . 1.407(6) ?
C10 H10 . 0.9500 ?
C11 C12 . 1.496(7) ?
C12 H12A . 0.9900 ?
C12 H12B . 0.9900 ?
C13 H13A . 0.9800 ?
C13 H13B . 0.9800 ?
C13 H13C . 0.9800 ?
C14 H14A . 0.9800 ?
C14 H14B . 0.9800 ?
C14 H14C . 0.9800 ?
C15 C20 . 1.401(7) ?
C15 C16 . 1.406(7) ?
C16 C17 . 1.369(7) ?
C16 H16 . 0.9500 ?
C17 C18 . 1.378(8) ?
C17 H17 . 0.9500 ?
C18 C19 . 1.399(8) ?
C18 H18 . 0.9500 ?
C19 C20 . 1.402(8) ?
C19 H19 . 0.9500 ?
C20 C21 . 1.513(8) ?
C21 H21A . 0.9900 ?
C21 H21B . 0.9900 ?
C22 H22A . 0.9800 ?
C22 H22B . 0.9800 ?
C22 H22C . 0.9800 ?
C23 H23A . 0.9800 ?
C23 H23B . 0.9800 ?
C23 H23C . 0.9800 ?
Zn2 N3 . 2.121(4) ?
Zn2 Cl4 . 2.2087(14) ?
Zn2 Cl3 . 2.2299(15) ?
Zn2 P2 . 2.4002(15) ?
Fe2 C28 . 2.047(6) ?
Fe2 C28 2 2.047(6) ?
Fe2 C24 2 2.048(5) ?
Fe2 C24 . 2.048(5) ?
Fe2 C27 2 2.053(6) ?
Fe2 C27 . 2.053(6) ?
Fe2 C25 2 2.057(5) ?
Fe2 C25 . 2.057(5) ?
Fe2 C26 . 2.064(6) ?
Fe2 C26 2 2.064(6) ?
P2 C24 . 1.798(6) ?
P2 C29 . 1.823(5) ?
P2 C38 . 1.825(5) ?
N3 C36 . 1.471(7) ?
N3 C37 . 1.472(7) ?
N3 C35 . 1.494(7) ?
N4 C44 . 1.458(7) ?
N4 C45 . 1.460(8) ?
N4 C46 . 1.469(8) ?
C24 C25 . 1.420(8) ?
C24 C28 . 1.440(8) ?
C25 C26 . 1.424(9) ?
C25 H25 . 1.0000 ?
C26 C27 . 1.396(10) ?
C26 H26 . 1.0000 ?
C27 C28 . 1.411(9) ?
C27 H27 . 1.0000 ?
C28 H28 . 1.0000 ?
C29 C30 . 1.391(7) ?
C29 C34 . 1.409(7) ?
C30 C31 . 1.394(7) ?
C30 H30 . 0.9500 ?
C31 C32 . 1.388(7) ?
C31 H31 . 0.9500 ?
C32 C33 . 1.379(7) ?
C32 H32 . 0.9500 ?
C33 C34 . 1.393(7) ?
C33 H33 . 0.9500 ?
C34 C35 . 1.513(7) ?
C35 H35A . 0.9900 ?
C35 H35B . 0.9900 ?
C36 H36A . 0.9800 ?
C36 H36B . 0.9800 ?
C36 H36C . 0.9800 ?
C37 H37A . 0.9800 ?
C37 H37B . 0.9800 ?
C37 H37C . 0.9800 ?
C38 C43 . 1.399(7) ?
C38 C39 . 1.408(7) ?
C39 C40 . 1.395(7) ?
C39 C44 . 1.521(7) ?
C40 C41 . 1.381(8) ?
C40 H40 . 0.9500 ?
C41 C42 . 1.389(7) ?
C41 H41 . 0.9500 ?
C42 C43 . 1.385(7) ?
C42 H42 . 0.9500 ?
C43 H43 . 0.9500 ?
C44 H44A . 0.9900 ?
C44 H44B . 0.9900 ?
C45 H45A . 0.9800 ?
C45 H45B . 0.9800 ?
C45 H45C . 0.9800 ?
C46 H46A . 0.9800 ?
C46 H46B . 0.9800 ?
C46 H46C . 0.9800 ?
Cl5 C47 . 1.766(6) ?
Cl6 C47 . 1.732(6) ?
C47 H47A . 0.9900 ?
C47 H47B . 0.9900 ?

loop_
_geom_torsion_atom_site_label_1
_geom_torsion_atom_site_label_2
_geom_torsion_atom_site_label_3
_geom_torsion_atom_site_label_4
_geom_torsion_site_symmetry_1
_geom_torsion_site_symmetry_2
_geom_torsion_site_symmetry_3
_geom_torsion_site_symmetry_4
_geom_torsion
_geom_torsion_publ_flag
C15 P1 C1 C5 . . . . -169.2(4) ?
C6 P1 C1 C5 . . . . 72.8(5) ?
Zn1 P1 C1 C5 . . . . -34.5(5) ?
C15 P1 C1 C2 . . . . 7.0(5) ?
C6 P1 C1 C2 . . . . -110.9(5) ?
Zn1 P1 C1 C2 . . . . 141.8(4) ?
C15 P1 C1 Fe1 . . . . -82.2(4) ?
C6 P1 C1 Fe1 . . . . 159.8(3) ?
Zn1 P1 C1 Fe1 . . . . 52.5(4) ?
C5 C1 C2 C3 . . . . -1.4(6) ?
P1 C1 C2 C3 . . . . -178.1(4) ?
Fe1 C1 C2 C3 . . . . -60.2(4) ?
C5 C1 C2 Fe1 . . . . 58.8(4) ?
P1 C1 C2 Fe1 . . . . -117.9(4) ?
C1 C2 C3 C4 . . . . 0.4(7) ?
Fe1 C2 C3 C4 . . . . -59.3(4) ?
C1 C2 C3 Fe1 . . . . 59.7(4) ?
C2 C3 C4 C5 . . . . 0.8(7) ?
Fe1 C3 C4 C5 . . . . -58.3(4) ?
C2 C3 C4 Fe1 . . . . 59.1(4) ?
C2 C1 C5 C4 . . . . 1.8(6) ?
P1 C1 C5 C4 . . . . 178.7(4) ?
Fe1 C1 C5 C4 . . . . 60.7(4) ?
C2 C1 C5 Fe1 . . . . -58.9(4) ?
P1 C1 C5 Fe1 . . . . 118.0(4) ?
C3 C4 C5 C1 . . . . -1.6(6) ?
Fe1 C4 C5 C1 . . . . -60.8(4) ?
C3 C4 C5 Fe1 . . . . 59.2(4) ?
C1 P1 C6 C7 . . . . -1.8(5) ?
C15 P1 C6 C7 . . . . -116.8(4) ?
Zn1 P1 C6 C7 . . . . 122.5(4) ?
C1 P1 C6 C11 . . . . -175.6(4) ?
C15 P1 C6 C11 . . . . 69.5(4) ?
Zn1 P1 C6 C11 . . . . -51.2(4) ?
C11 C6 C7 C8 . . . . -1.4(8) ?
P1 C6 C7 C8 . . . . -175.0(4) ?
C6 C7 C8 C9 . . . . 0.8(8) ?
C7 C8 C9 C10 . . . . 0.8(8) ?
C8 C9 C10 C11 . . . . -1.7(8) ?
C7 C6 C11 C10 . . . . 0.5(7) ?
P1 C6 C11 C10 . . . . 174.3(4) ?
C7 C6 C11 C12 . . . . 179.5(5) ?
P1 C6 C11 C12 . . . . -6.7(7) ?
C9 C10 C11 C6 . . . . 1.1(7) ?
C9 C10 C11 C12 . . . . -178.0(5) ?
C6 C11 C12 N1 . . . . 75.4(6) ?
C10 C11 C12 N1 . . . . -105.6(5) ?
C13 N1 C12 C11 . . . . -173.5(4) ?
C14 N1 C12 C11 . . . . 69.1(5) ?
Zn1 N1 C12 C11 . . . . -51.7(5) ?
C1 P1 C15 C20 . . . . -73.0(5) ?
C6 P1 C15 C20 . . . . 41.9(6) ?
Zn1 P1 C15 C20 . . . . 149.8(5) ?
C1 P1 C15 C16 . . . . 106.3(4) ?
C6 P1 C15 C16 . . . . -138.7(4) ?
Zn1 P1 C15 C16 . . . . -30.8(4) ?
C20 C15 C16 C17 . . . . 1.1(8) ?
P1 C15 C16 C17 . . . . -178.3(4) ?
C15 C16 C17 C18 . . . . -1.2(9) ?
C16 C17 C18 C19 . . . . -0.6(9) ?
C17 C18 C19 C20 . . . . 2.4(10) ?
C16 C15 C20 C19 . . . . 0.6(8) ?
P1 C15 C20 C19 . . . . 179.9(5) ?
C16 C15 C20 C21 . . . . -176.8(5) ?
P1 C15 C20 C21 . . . . 2.5(9) ?
C18 C19 C20 C15 . . . . -2.3(9) ?
C18 C19 C20 C21 . . . . 175.2(6) ?
C23 N2 C21 C20 . . . . 65.5(7) ?
C22 N2 C21 C20 . . . . -173.2(5) ?
C15 C20 C21 N2 . . . . -139.6(6) ?
C19 C20 C21 N2 . . . . 43.0(8) ?
C29 P2 C24 C25 . . . . 77.1(5) ?
C38 P2 C24 C25 . . . . -167.2(4) ?
Zn2 P2 C24 C25 . . . . -30.0(5) ?
C29 P2 C24 C28 . . . . -106.1(5) ?
C38 P2 C24 C28 . . . . 9.6(5) ?
Zn2 P2 C24 C28 . . . . 146.8(4) ?
C29 P2 C24 Fe2 . . . . 165.2(3) ?
C38 P2 C24 Fe2 . . . . -79.1(4) ?
Zn2 P2 C24 Fe2 . . . . 58.1(4) ?
C28 C24 C25 C26 . . . . 0.8(6) ?
P2 C24 C25 C26 . . . . 178.2(4) ?
Fe2 C24 C25 C26 . . . . 60.2(4) ?
C28 C24 C25 Fe2 . . . . -59.3(4) ?
P2 C24 C25 Fe2 . . . . 118.0(4) ?
C24 C25 C26 C27 . . . . -1.0(7) ?
Fe2 C25 C26 C27 . . . . 58.8(4) ?
C24 C25 C26 Fe2 . . . . -59.7(4) ?
C25 C26 C27 C28 . . . . 0.7(7) ?
Fe2 C26 C27 C28 . . . . 59.4(4) ?
C25 C26 C27 Fe2 . . . . -58.6(4) ?
C26 C27 C28 C24 . . . . -0.2(6) ?
Fe2 C27 C28 C24 . . . . 59.8(4) ?
C26 C27 C28 Fe2 . . . . -60.0(4) ?
C25 C24 C28 C27 . . . . -0.4(6) ?
P2 C24 C28 C27 . . . . -177.6(4) ?
Fe2 C24 C28 C27 . . . . -60.2(4) ?
C25 C24 C28 Fe2 . . . . 59.8(4) ?
P2 C24 C28 Fe2 . . . . -117.5(4) ?
C24 P2 C29 C30 . . . . -3.1(5) ?
C38 P2 C29 C30 . . . . -117.3(4) ?
Zn2 P2 C29 C30 . . . . 120.4(4) ?
C24 P2 C29 C34 . . . . -176.9(4) ?
C38 P2 C29 C34 . . . . 68.9(4) ?
Zn2 P2 C29 C34 . . . . -53.5(4) ?
C34 C29 C30 C31 . . . . -4.5(7) ?
P2 C29 C30 C31 . . . . -178.3(4) ?
C29 C30 C31 C32 . . . . 0.6(8) ?
C30 C31 C32 C33 . . . . 2.5(8) ?
C31 C32 C33 C34 . . . . -1.7(8) ?
C32 C33 C34 C29 . . . . -2.3(8) ?
C32 C33 C34 C35 . . . . 179.2(5) ?
C30 C29 C34 C33 . . . . 5.3(7) ?
P2 C29 C34 C33 . . . . 179.3(4) ?
C30 C29 C34 C35 . . . . -176.2(5) ?
P2 C29 C34 C35 . . . . -2.2(7) ?
C36 N3 C35 C34 . . . . 65.9(6) ?
C37 N3 C35 C34 . . . . -175.7(4) ?
Zn2 N3 C35 C34 . . . . -55.1(5) ?
C33 C34 C35 N3 . . . . -107.2(5) ?
C29 C34 C35 N3 . . . . 74.3(6) ?
C24 P2 C38 C43 . . . . 110.2(4) ?
C29 P2 C38 C43 . . . . -134.9(4) ?
Zn2 P2 C38 C43 . . . . -27.7(5) ?
C24 P2 C38 C39 . . . . -69.4(5) ?
C29 P2 C38 C39 . . . . 45.6(5) ?
Zn2 P2 C38 C39 . . . . 152.8(4) ?
C43 C38 C39 C40 . . . . 0.2(8) ?
P2 C38 C39 C40 . . . . 179.7(4) ?
C43 C38 C39 C44 . . . . -177.2(5) ?
P2 C38 C39 C44 . . . . 2.4(8) ?
C38 C39 C40 C41 . . . . -1.7(9) ?
C44 C39 C40 C41 . . . . 175.8(5) ?
C39 C40 C41 C42 . . . . 1.6(9) ?
C40 C41 C42 C43 . . . . 0.0(9) ?
C41 C42 C43 C38 . . . . -1.5(8) ?
C39 C38 C43 C42 . . . . 1.4(8) ?
P2 C38 C43 C42 . . . . -178.2(4) ?
C45 N4 C44 C39 . . . . 66.4(6) ?
C46 N4 C44 C39 . . . . -173.4(5) ?
C40 C39 C44 N4 . . . . 44.6(7) ?
C38 C39 C44 N4 . . . . -138.1(5) ?

_cod_database_fobs_code 2022576
